data_2220453
loop_
_publ_author_name
'Zheng, Ren-lin'
'Zhang, Wen-qin'
'Yu, Luo-Ting'
'Yang, Sheng-Yong'
'Yang, Li'

_publ_section_title
;
 Ethyl 3-amino-4<i>H</i>-thieno[2,3-<i>b</i>]pyridine-2-carboxylate
;
_journal_coeditor_code CI2735
_journal_issue 1
_journal_name_full 'Acta Crystallographica Section E'
_journal_page_first o9
_journal_paper_doi 10.1107/S1600536808039974
_journal_volume 65
_journal_year 2009
_chemical_formula_iupac 'C10 H10 N2 O2 S'
_chemical_formula_moiety 'C10 H10 N2 O2 S'
_chemical_formula_sum 'C10 H10 N2 O2 S'
_chemical_formula_weight 222.26
_chemical_name_systematic
;
Ethyl 3-amino-4<i>H</i>-thieno[2,3-<i>b</i>]pyridine-2-carboxylate
;
_space_group_IT_number 14
_symmetry_cell_setting monoclinic
_symmetry_space_group_name_Hall '-P 2ybc'
_symmetry_space_group_name_H-M 'P 1 21/c 1'
_atom_sites_solution_hydrogens mixed
_atom_sites_solution_primary direct
_atom_sites_solution_secondary difmap
_cell_angle_alpha 90.00
_cell_angle_beta 91.64(4)
_cell_angle_gamma 90.00
_cell_formula_units_Z 4
_cell_length_a 6.657(4)
_cell_length_b 13.891(4)
_cell_length_c 10.902(4)
_cell_measurement_reflns_used 22
_cell_measurement_temperature 292(2)
_cell_measurement_theta_max 5.72
_cell_measurement_theta_min 4.26
_cell_volume 1007.7(8)
_computing_cell_refinement 'DIFRAC (Gabe & White, 1993)'
_computing_data_collection 'DIFRAC (Gabe & White, 1993)'
_computing_data_reduction 'NRCVAX (Gabe <i>et al.</i>, 1989)'
_computing_molecular_graphics 'ORTEP-3 (Farrugia, 1997)'
_computing_publication_material 'SHELXL97 (Sheldrick, 2008)'
_computing_structure_refinement 'SHELXL97 (Sheldrick, 2008)'
_computing_structure_solution 'SHELXS97 (Sheldrick, 2008)'
_diffrn_ambient_temperature 292(2)
_diffrn_measured_fraction_theta_full 0.996
_diffrn_measured_fraction_theta_max 0.996
_diffrn_measurement_device_type 'Enraf--Nonius CAD-4'
_diffrn_measurement_method \w/2\q
_diffrn_radiation_monochromator graphite
_diffrn_radiation_source 'fine-focus sealed tube'
_diffrn_radiation_type MoK\a
_diffrn_radiation_wavelength 0.71073
_diffrn_reflns_av_R_equivalents 0.0081
_diffrn_reflns_av_sigmaI/netI 0.0212
_diffrn_reflns_limit_h_max 8
_diffrn_reflns_limit_h_min -8
_diffrn_reflns_limit_k_max 16
_diffrn_reflns_limit_k_min 0
_diffrn_reflns_limit_l_max 13
_diffrn_reflns_limit_l_min -6
_diffrn_reflns_number 1978
_diffrn_reflns_theta_full 25.53
_diffrn_reflns_theta_max 25.53
_diffrn_reflns_theta_min 2.38
_diffrn_standards_decay_% 0.549
_diffrn_standards_interval_count 150
_diffrn_standards_number 3
_exptl_absorpt_coefficient_mu 0.301
_exptl_absorpt_correction_T_max 0.8841
_exptl_absorpt_correction_T_min 0.8402
_exptl_absorpt_correction_type sphere
_exptl_absorpt_process_details '(Dwiggins, 1975)'
_exptl_crystal_colour colourless
_exptl_crystal_density_diffrn 1.465
_exptl_crystal_density_method 'not measured'
_exptl_crystal_description Block
_exptl_crystal_F_000 464
_exptl_crystal_size_max 0.60
_exptl_crystal_size_mid 0.46
_exptl_crystal_size_min 0.42
_refine_diff_density_max 0.258
_refine_diff_density_min -0.375
_refine_ls_extinction_method none
_refine_ls_goodness_of_fit_ref 1.137
_refine_ls_hydrogen_treatment mixed
_refine_ls_matrix_type full
_refine_ls_number_parameters 145
_refine_ls_number_reflns 1864
_refine_ls_number_restraints 0
_refine_ls_restrained_S_all 1.137
_refine_ls_R_factor_all 0.0531
_refine_ls_R_factor_gt 0.0402
_refine_ls_shift/su_max 0.001
_refine_ls_shift/su_mean 0.000
_refine_ls_structure_factor_coef Fsqd
_refine_ls_weighting_details 'calc w=1/[\s^2^(Fo^2^)+(0.0562P)^2^+0.4962P] where P=(Fo^2^+2Fc^2^)/3'
_refine_ls_weighting_scheme calc
_refine_ls_wR_factor_gt 0.1126
_refine_ls_wR_factor_ref 0.1178
_reflns_number_gt 1515
_reflns_number_total 1864
_reflns_threshold_expression I>2\s(I)
_cod_data_source_file ci2735.cif
_cod_data_source_block I
_cod_depositor_comments
;
The following automatic conversions were performed:
'_symmetry_cell_setting' value 'Monoclinic' changed to 'monoclinic'
according to '/home/saulius/struct/CIF-dictionaries/cif_core.dic'
dictionary named 'cif_core.dic' version 2.4.1 from 2010-06-29.

Automatic conversion script
Id: cif_fix_enum 1527 2010-12-29 10:47:43Z saulius 

The following automatic conversions were performed:

'_symmetry_cell_setting' value 'Monoclinic' changed to 'monoclinic'
according to /home/saulius/struct/CIF-dictionaries/cif_core.dic
dictionary named 'cif_core.dic' version 2.4.1 from 2010-06-29.

Automatic conversion script
Id: cif_fix_values 1715 2011-07-08 13:25:40Z adriana 
;
_cod_original_cell_volume 1007.8(8)
_cod_original_sg_symbol_H-M 'P 21/c'
_cod_database_code 2220453
_cod_database_fobs_code 2220453

loop_
_symmetry_equiv_pos_as_xyz
'x, y, z'
'-x, y+1/2, -z+1/2'
'-x, -y, -z'
'x, -y-1/2, z-1/2'

loop_
_atom_site_type_symbol
_atom_site_label
_atom_site_fract_x
_atom_site_fract_y
_atom_site_fract_z
_atom_site_U_iso_or_equiv
_atom_site_adp_type
_atom_site_calc_flag
_atom_site_refinement_flags
_atom_site_occupancy
_atom_site_disorder_assembly
_atom_site_disorder_group
S S1 0.20405(9) 0.73591(5) 0.16994(5) 0.0405(2) Uani d . 1 . .
O O1 -0.1351(2) 0.60921(12) 0.17935(15) 0.0442(4) Uani d . 1 . .
O O2 -0.0551(3) 0.52930(13) 0.35384(16) 0.0487(5) Uani d . 1 . .
N N1 0.5470(3) 0.83735(15) 0.20206(18) 0.0416(5) Uani d . 1 . .
N N2 0.3157(4) 0.58481(17) 0.46991(19) 0.0429(5) Uani d . 1 . .
H H1N2 0.215(4) 0.5502(18) 0.481(2) 0.032(7) Uiso d . 1 . .
H H2N2 0.407(4) 0.593(2) 0.519(3) 0.049(8) Uiso d . 1 . .
C C1 0.7139(4) 0.8539(2) 0.2686(2) 0.0461(6) Uani d . 1 . .
H H1 0.8010 0.9013 0.2419 0.055 Uiso calc R 1 . .
C C2 0.7661(4) 0.8045(2) 0.3756(2) 0.0468(6) Uani d . 1 . .
H H2 0.8851 0.8192 0.4184 0.056 Uiso calc R 1 . .
C C3 0.6422(4) 0.73450(18) 0.4178(2) 0.0394(6) Uani d . 1 . .
H H3 0.6751 0.7009 0.4894 0.047 Uiso calc R 1 . .
C C4 0.4659(3) 0.71448(16) 0.35153(19) 0.0326(5) Uani d . 1 . .
C C5 0.3088(3) 0.64550(16) 0.3736(2) 0.0333(5) Uani d . 1 . .
C C6 0.1607(3) 0.64942(17) 0.2830(2) 0.0348(5) Uani d . 1 . .
C C7 0.4275(3) 0.76841(17) 0.2448(2) 0.0344(5) Uani d . 1 . .
C C8 -0.0161(4) 0.59041(17) 0.2784(2) 0.0363(5) Uani d . 1 . .
C C9 -0.3115(4) 0.5493(2) 0.1610(2) 0.0457(6) Uani d . 1 . .
H H9A -0.4178 0.5864 0.1209 0.055 Uiso calc R 1 . .
H H9B -0.3587 0.5280 0.2398 0.055 Uiso calc R 1 . .
C C10 -0.2633(4) 0.4637(2) 0.0840(3) 0.0527(7) Uani d . 1 . .
H H10A -0.2104 0.4849 0.0076 0.079 Uiso calc R 1 . .
H H10B -0.3832 0.4268 0.0684 0.079 Uiso calc R 1 . .
H H10C -0.1653 0.4245 0.1267 0.079 Uiso calc R 1 . .

loop_
_atom_site_aniso_label
_atom_site_aniso_U_11
_atom_site_aniso_U_22
_atom_site_aniso_U_33
_atom_site_aniso_U_12
_atom_site_aniso_U_13
_atom_site_aniso_U_23
S1 0.0453(4) 0.0474(4) 0.0286(3) -0.0085(3) -0.0057(2) 0.0056(2)
O1 0.0454(10) 0.0502(10) 0.0366(9) -0.0120(8) -0.0092(7) 0.0033(8)
O2 0.0504(11) 0.0543(11) 0.0411(10) -0.0142(8) -0.0030(8) 0.0107(8)
N1 0.0478(12) 0.0464(12) 0.0307(10) -0.0095(9) 0.0028(9) 0.0007(9)
N2 0.0456(13) 0.0488(13) 0.0338(11) -0.0089(11) -0.0060(10) 0.0094(9)
C1 0.0465(14) 0.0514(16) 0.0404(14) -0.0145(12) 0.0050(11) -0.0037(12)
C2 0.0390(14) 0.0640(17) 0.0372(13) -0.0085(12) -0.0022(10) -0.0084(12)
C3 0.0399(13) 0.0513(14) 0.0268(11) -0.0002(11) -0.0007(9) -0.0036(10)
C4 0.0371(12) 0.0358(12) 0.0250(11) -0.0001(9) 0.0024(9) -0.0048(9)
C5 0.0380(12) 0.0364(12) 0.0258(11) 0.0013(9) 0.0024(9) -0.0026(9)
C6 0.0396(13) 0.0372(12) 0.0277(11) -0.0029(10) -0.0002(9) 0.0008(9)
C7 0.0404(13) 0.0387(12) 0.0242(10) -0.0020(10) 0.0024(9) -0.0039(9)
C8 0.0396(13) 0.0390(13) 0.0303(12) -0.0014(10) -0.0012(10) -0.0023(10)
C9 0.0386(14) 0.0545(16) 0.0435(14) -0.0059(11) -0.0068(11) -0.0061(12)
C10 0.0517(16) 0.0523(16) 0.0540(16) -0.0050(13) 0.0001(13) -0.0078(13)

loop_
_atom_type_symbol
_atom_type_description
_atom_type_scat_dispersion_real
_atom_type_scat_dispersion_imag
_atom_type_scat_source
C C 0.0033 0.0016 'International Tables Vol C Tables 4.2.6.8 and 6.1.1.4'
H H 0.0000 0.0000 'International Tables Vol C Tables 4.2.6.8 and 6.1.1.4'
O O 0.0106 0.0060 'International Tables Vol C Tables 4.2.6.8 and 6.1.1.4'
N N 0.0061 0.0033 'International Tables Vol C Tables 4.2.6.8 and 6.1.1.4'
S S 0.1246 0.1234 'International Tables Vol C Tables 4.2.6.8 and 6.1.1.4'

loop_
_geom_angle_atom_site_label_1
_geom_angle_atom_site_label_2
_geom_angle_atom_site_label_3
_geom_angle_site_symmetry_1
_geom_angle_site_symmetry_3
_geom_angle
_geom_angle_publ_flag
C7 S1 C6 . . 90.20(11) ?
C8 O1 C9 . . 117.08(19) ?
C1 N1 C7 . . 115.4(2) ?
C5 N2 H1N2 . . 117.9(17) ?
C5 N2 H2N2 . . 116(2) ?
H1N2 N2 H2N2 . . 125(3) ?
N1 C1 C2 . . 123.9(2) ?
N1 C1 H1 . . 118.0 ?
C2 C1 H1 . . 118.0 ?
C3 C2 C1 . . 119.8(2) ?
C3 C2 H2 . . 120.1 ?
C1 C2 H2 . . 120.1 ?
C2 C3 C4 . . 118.5(2) ?
C2 C3 H3 . . 120.7 ?
C4 C3 H3 . . 120.7 ?
C3 C4 C7 . . 117.1(2) ?
C3 C4 C5 . . 130.7(2) ?
C7 C4 C5 . . 112.2(2) ?
N2 C5 C6 . . 126.3(2) ?
N2 C5 C4 . . 122.5(2) ?
C6 C5 C4 . . 111.2(2) ?
C5 C6 C8 . . 125.0(2) ?
C5 C6 S1 . . 113.77(17) ?
C8 C6 S1 . . 121.27(17) ?
N1 C7 C4 . . 125.2(2) ?
N1 C7 S1 . . 122.16(18) ?
C4 C7 S1 . . 112.63(17) ?
O2 C8 O1 . . 123.1(2) ?
O2 C8 C6 . . 124.5(2) ?
O1 C8 C6 . . 112.4(2) ?
O1 C9 C10 . . 110.4(2) ?
O1 C9 H9A . . 109.6 ?
C10 C9 H9A . . 109.6 ?
O1 C9 H9B . . 109.6 ?
C10 C9 H9B . . 109.6 ?
H9A C9 H9B . . 108.1 ?
C9 C10 H10A . . 109.5 ?
C9 C10 H10B . . 109.5 ?
H10A C10 H10B . . 109.5 ?
C9 C10 H10C . . 109.5 ?
H10A C10 H10C . . 109.5 ?
H10B C10 H10C . . 109.5 ?

loop_
_geom_bond_atom_site_label_1
_geom_bond_atom_site_label_2
_geom_bond_site_symmetry_2
_geom_bond_distance
_geom_bond_publ_flag
S1 C7 . 1.736(3) ?
S1 C6 . 1.752(2) ?
O1 C8 . 1.347(3) ?
O1 C9 . 1.448(3) ?
O2 C8 . 1.215(3) ?
N1 C1 . 1.330(3) ?
N1 C7 . 1.337(3) ?
N2 C5 . 1.346(3) ?
N2 H1N2 . 0.84(2) ?
N2 H2N2 . 0.81(3) ?
C1 C2 . 1.389(4) ?
C1 H1 . 0.93 ?
C2 C3 . 1.364(4) ?
C2 H2 . 0.93 ?
C3 C4 . 1.389(3) ?
C3 H3 . 0.93 ?
C4 C7 . 1.401(3) ?
C4 C5 . 1.444(3) ?
C5 C6 . 1.376(3) ?
C6 C8 . 1.434(3) ?
C9 C10 . 1.495(4) ?
C9 H9A . 0.97 ?
C9 H9B . 0.97 ?
C10 H10A . 0.96 ?
C10 H10B . 0.96 ?
C10 H10C . 0.96 ?

loop_
_geom_hbond_atom_site_label_D
_geom_hbond_atom_site_label_H
_geom_hbond_atom_site_label_A
_geom_hbond_site_symmetry_A
_geom_hbond_distance_DH
_geom_hbond_distance_HA
_geom_hbond_distance_DA
_geom_hbond_angle_DHA
N2 H1N2 O2 . 0.84(2) 2.26(2) 2.848(3) 127(2)
N2 H1N2 O2 3_566 0.84(2) 2.38(3) 3.067(3) 139(2)
N2 H2N2 N1 4_576 0.81(3) 2.38(3) 3.118(3) 152(3)

loop_
_geom_torsion_atom_site_label_1
_geom_torsion_atom_site_label_2
_geom_torsion_atom_site_label_3
_geom_torsion_atom_site_label_4
_geom_torsion_site_symmetry_1
_geom_torsion_site_symmetry_2
_geom_torsion_site_symmetry_3
_geom_torsion_site_symmetry_4
_geom_torsion
_geom_torsion_publ_flag
C7 N1 C1 C2 . . . . 0.0(4) ?
N1 C1 C2 C3 . . . . -0.1(4) ?
C1 C2 C3 C4 . . . . 0.1(4) ?
C2 C3 C4 C7 . . . . 0.0(3) ?
C2 C3 C4 C5 . . . . -180.0(2) ?
C3 C4 C5 N2 . . . . -1.1(4) ?
C7 C4 C5 N2 . . . . 178.9(2) ?
C3 C4 C5 C6 . . . . -179.5(2) ?
C7 C4 C5 C6 . . . . 0.6(3) ?
N2 C5 C6 C8 . . . . 1.9(4) ?
C4 C5 C6 C8 . . . . -179.8(2) ?
N2 C5 C6 S1 . . . . -178.65(19) ?
C4 C5 C6 S1 . . . . -0.4(3) ?
C7 S1 C6 C5 . . . . 0.12(19) ?
C7 S1 C6 C8 . . . . 179.6(2) ?
C1 N1 C7 C4 . . . . 0.0(4) ?
C1 N1 C7 S1 . . . . -179.49(18) ?
C3 C4 C7 N1 . . . . 0.0(4) ?
C5 C4 C7 N1 . . . . 179.9(2) ?
C3 C4 C7 S1 . . . . 179.53(17) ?
C5 C4 C7 S1 . . . . -0.5(2) ?
C6 S1 C7 N1 . . . . 179.8(2) ?
C6 S1 C7 C4 . . . . 0.22(18) ?
C9 O1 C8 O2 . . . . -3.2(3) ?
C9 O1 C8 C6 . . . . 176.0(2) ?
C5 C6 C8 O2 . . . . -0.6(4) ?
S1 C6 C8 O2 . . . . -179.94(19) ?
C5 C6 C8 O1 . . . . -179.8(2) ?
S1 C6 C8 O1 . . . . 0.9(3) ?
C8 O1 C9 C10 . . . . -90.5(3) ?

loop_
_cod_related_entry_id
_cod_related_entry_database
_cod_related_entry_code
1 ChemSpider 645440
